data_7060899
loop_
_publ_author_name
'Manda, Munirathnam'
'Arora, Himanshu'
'Sengupta, Arunava'
'Kant, Shashi'
'Lloret, Francesc'
'Mukherjee, Rabindranath'

_publ_section_title
;
 Dimeric Mn(ii), Co(ii), Ni(ii) and Cu(ii) complexes of a common
 carboxylate-appended (2-pyridyl)alkylamine ligand: structure, magnetism
 and DFT study
;
_journal_issue 35
_journal_name_full 'New Journal of Chemistry'
_journal_page_first 16019
_journal_page_last 16029
_journal_paper_doi 10.1039/D1NJ01150B
_journal_volume 45
_journal_year 2021
_chemical_formula_moiety 'C14 H22 Cu N3 O2, Cl O4, C2 H3 N'
_chemical_formula_sum 'C16 H25 Cl Cu N4 O6'
_chemical_formula_weight 468.40
_space_group_crystal_system monoclinic
_space_group_IT_number 14
_space_group_name_Hall '-P 2ybc'
_space_group_name_H-M_alt 'P 1 21/c 1'
_symmetry_Int_Tables_number 14
_audit_creation_date 2020-10-12
_audit_creation_method
;
Olex2 1.2
(compiled 2017.07.20 svn.r3457 for OlexSys, GUI svn.r5370)
;
_audit_update_record
;
2020-12-04 deposited with the CCDC.	2021-07-12 downloaded from the CCDC.
;
_cell_angle_alpha 90
_cell_angle_beta 92.642(1)
_cell_angle_gamma 90
_cell_formula_units_Z 4
_cell_length_a 10.4020(4)
_cell_length_b 8.6849(3)
_cell_length_c 22.0247(8)
_cell_measurement_reflns_used 9936
_cell_measurement_temperature 100
_cell_measurement_theta_max 28.28
_cell_measurement_theta_min 2.52
_cell_volume 1987.60(13)
_computing_cell_refinement 'SAINT V8.38A (?, 2016)'
_computing_data_reduction 'SAINT V8.38A (?, 2016)'
_computing_molecular_graphics 'Olex2 (Dolomanov et al., 2009)'
_computing_publication_material 'Olex2 (Dolomanov et al., 2009)'
_computing_structure_refinement 'olex2.refine (Bourhis et al., 2015)'
_computing_structure_solution 'ShelXT (Sheldrick, 2015)'
_diffrn_ambient_temperature 100
_diffrn_measured_fraction_theta_full 0.9983
_diffrn_measured_fraction_theta_max 0.9983
_diffrn_measurement_device_type 'Bruker APEX-II CCD'
_diffrn_measurement_method '\f and \w scans'
_diffrn_radiation_type 'Mo K\a'
_diffrn_radiation_wavelength 0.71073
_diffrn_reflns_av_R_equivalents 0.0544
_diffrn_reflns_av_unetI/netI 0.0370
_diffrn_reflns_limit_h_max 13
_diffrn_reflns_limit_h_min -13
_diffrn_reflns_limit_k_max 11
_diffrn_reflns_limit_k_min -11
_diffrn_reflns_limit_l_max 29
_diffrn_reflns_limit_l_min -29
_diffrn_reflns_number 30239
_diffrn_reflns_theta_full 25.0266
_diffrn_reflns_theta_max 25.03
_diffrn_reflns_theta_min 2.63
_exptl_absorpt_coefficient_mu 1.274
_exptl_absorpt_correction_type none
_exptl_crystal_colour 'clear bluish blue'
_exptl_crystal_colour_lustre clear
_exptl_crystal_colour_modifier bluish
_exptl_crystal_colour_primary blue
_exptl_crystal_density_diffrn 1.5652
_exptl_crystal_description block
_exptl_crystal_F_000 974.3723
_exptl_crystal_size_max 0.06
_exptl_crystal_size_mid 0.04
_exptl_crystal_size_min 0.02
_refine_diff_density_max 1.6368
_refine_diff_density_min -0.4635
_refine_diff_density_rms 0.0913
_refine_ls_d_res_high 0.8400
_refine_ls_d_res_low 7.7339
_refine_ls_goodness_of_fit_ref 1.0770
_refine_ls_hydrogen_treatment constr
_refine_ls_matrix_type full
_refine_ls_number_constraints 37
_refine_ls_number_parameters 257
_refine_ls_number_reflns 3509
_refine_ls_number_restraints 0
_refine_ls_restrained_S_all 1.0770
_refine_ls_R_factor_all 0.0436
_refine_ls_R_factor_gt 0.0379
_refine_ls_shift/su_max 0.0001
_refine_ls_shift/su_mean 0.0000
_refine_ls_structure_factor_coef Fsqd
_refine_ls_weighting_details 'w=1/[\s^2^(Fo^2^)+(0.0372P)^2^+3.6858P] where P=(Fo^2^+2Fc^2^)/3'
_refine_ls_weighting_scheme calc
_refine_ls_wR_factor_gt 0.0876
_refine_ls_wR_factor_ref 0.0921
_reflns_Friedel_coverage 0.0
_reflns_limit_h_max 12
_reflns_limit_h_min -12
_reflns_limit_k_max 10
_reflns_limit_k_min 0
_reflns_limit_l_max 26
_reflns_limit_l_min 0
_reflns_number_gt 3155
_reflns_number_total 3509
_reflns_threshold_expression I>=2u(I)
_cod_data_source_file d1nj01150b2.cif
_cod_data_source_block 5novb_0m
_cod_depositor_comments 'Adding full bibliography for 7060898--7060901.cif.'
_cod_database_code 7060899
_olex2_refinement_description
;
1. Fixed Uiso
 At 1.2 times of:
  All C(H) groups, All C(H,H) groups
 At 1.5 times of:
  All C(H,H,H) groups
2.a Secondary CH2 refined with riding coordinates:
 C13(H13a,H13b), C8(H8a,H8b), C12(H12a,H12b), C9(H9a,H9b), C7(H7a,H7b)
2.b Aromatic/amide H refined with riding coordinates:
 C5(H5), C4(H4), C3(H3)
2.c Idealised Me refined as rotating group:
 C10(H10a,H10b,H10c), C11(H11a,H11b,H11c), C1(H1a,H1b,H1c), C15(H15a,H15b,H15c)
;
_olex2_submission_special_instructions 'No special instructions were received'

loop_
_space_group_symop_id
_space_group_symop_operation_xyz
1 x,y,z
2 -x,y+1/2,-z+1/2
3 -x,-y,-z
4 x,-y-1/2,z-1/2

loop_
_atom_site_label
_atom_site_type_symbol
_atom_site_fract_x
_atom_site_fract_y
_atom_site_fract_z
_atom_site_U_iso_or_equiv
_atom_site_adp_type
_atom_site_occupancy
_atom_site_refinement_flags_posn
Cu1 Cu 0.37928(3) 0.53804(4) 0.572389(15) 0.01353(12) Uani 1.000000 .
Cl02 Cl 0.76740(7) 0.41741(9) 0.13958(4) 0.02604(19) Uani 1.000000 .
O2 O 0.44676(18) 0.7203(2) 0.53364(9) 0.0165(4) Uani 1.000000 .
O1 O 0.61411(18) 0.5827(2) 0.50599(9) 0.0157(4) Uani 1.000000 .
N1 N 0.8310(2) 0.4076(3) 0.42854(11) 0.0168(5) Uani 1.000000 .
N3 N 0.5421(2) 0.4005(3) 0.34306(11) 0.0184(5) Uani 1.000000 .
N2 N 0.6852(2) 0.6537(3) 0.38723(10) 0.0146(5) Uani 1.000000 .
O4 O 0.6935(3) 0.5063(3) 0.09541(12) 0.0449(7) Uani 1.000000 .
O6 O 0.8985(2) 0.4122(3) 0.12253(12) 0.0401(6) Uani 1.000000 .
O3 O 0.7193(2) 0.2634(3) 0.14236(17) 0.0574(9) Uani 1.000000 .
C14 C 0.5446(3) 0.7029(3) 0.50303(13) 0.0157(6) Uani 1.000000 .
O5 O 0.7626(3) 0.4882(4) 0.19750(12) 0.0564(8) Uani 1.000000 .
C13 C 0.5841(3) 0.8347(3) 0.46310(13) 0.0177(6) Uani 1.000000 .
H13a H 0.5178(3) 0.9163(3) 0.46420(13) 0.0212(7) Uiso 1.000000 R
H13b H 0.6658(3) 0.8784(3) 0.48026(13) 0.0212(7) Uiso 1.000000 R
C8 C 0.6842(3) 0.6159(3) 0.32112(13) 0.0186(6) Uani 1.000000 .
H8a H 0.6921(3) 0.7116(3) 0.29714(13) 0.0224(7) Uiso 1.000000 R
H8b H 0.7582(3) 0.5486(3) 0.31286(13) 0.0224(7) Uiso 1.000000 R
N4 N 0.8099(3) -0.0213(4) 0.28531(15) 0.0394(8) Uani 1.000000 .
C6 C 0.8959(3) 0.5380(3) 0.41693(13) 0.0184(6) Uani 1.000000 .
C12 C 0.6021(3) 0.7903(3) 0.39682(13) 0.0181(6) Uani 1.000000 .
H12a H 0.6395(3) 0.8796(3) 0.37592(13) 0.0218(7) Uiso 1.000000 R
H12b H 0.5163(3) 0.7703(3) 0.37711(13) 0.0218(7) Uiso 1.000000 R
C2 C 0.8978(3) 0.2764(3) 0.43786(13) 0.0205(6) Uani 1.000000 .
C5 C 1.0286(3) 0.5421(4) 0.41454(15) 0.0257(7) Uani 1.000000 .
H5 H 1.0718(3) 0.6357(4) 0.40642(15) 0.0308(8) Uiso 1.000000 R
C9 C 0.5600(3) 0.5350(4) 0.30276(14) 0.0213(6) Uani 1.000000 .
H9a H 0.5625(3) 0.5002(4) 0.26002(14) 0.0255(8) Uiso 1.000000 R
H9b H 0.4869(3) 0.6071(4) 0.30588(14) 0.0255(8) Uiso 1.000000 R
C4 C 1.0967(3) 0.4071(4) 0.42423(15) 0.0284(7) Uani 1.000000 .
H4 H 1.1879(3) 0.4068(4) 0.42329(15) 0.0341(9) Uiso 1.000000 R
C10 C 0.4037(3) 0.3616(4) 0.34319(15) 0.0284(8) Uani 1.000000 .
H10a H 0.3919(4) 0.2703(16) 0.3685(9) 0.0425(11) Uiso 1.000000 GR
H10b H 0.3560(4) 0.4483(11) 0.3596(10) 0.0425(11) Uiso 1.000000 GR
H10c H 0.3713(6) 0.340(3) 0.3015(2) 0.0425(11) Uiso 1.000000 GR
C7 C 0.8184(3) 0.6834(3) 0.41075(14) 0.0192(6) Uani 1.000000 .
H7a H 0.8609(3) 0.7546(3) 0.38285(14) 0.0231(8) Uiso 1.000000 R
H7b H 0.8160(3) 0.7341(3) 0.45094(14) 0.0231(8) Uiso 1.000000 R
C3 C 1.0313(3) 0.2730(4) 0.43526(14) 0.0253(7) Uani 1.000000 .
H3 H 1.0768(3) 0.1789(4) 0.44104(14) 0.0303(8) Uiso 1.000000 R
C11 C 0.6143(3) 0.2663(4) 0.32134(15) 0.0271(7) Uani 1.000000 .
H11a H 0.7060(4) 0.2916(9) 0.3211(10) 0.0407(11) Uiso 1.000000 GR
H11b H 0.6018(17) 0.1785(8) 0.3484(6) 0.0407(11) Uiso 1.000000 GR
H11c H 0.5827(15) 0.2396(16) 0.2800(4) 0.0407(11) Uiso 1.000000 GR
C1 C 0.8263(3) 0.1323(4) 0.45205(15) 0.0256(7) Uani 1.000000 .
H1a H 0.8008(19) 0.1355(12) 0.4943(3) 0.0384(11) Uiso 1.000000 GR
H1b H 0.7493(12) 0.1241(13) 0.4249(7) 0.0384(11) Uiso 1.000000 GR
H1c H 0.8819(8) 0.0429(4) 0.4463(10) 0.0384(11) Uiso 1.000000 GR
C16 C 0.8815(3) 0.0713(4) 0.27431(16) 0.0299(8) Uani 1.000000 .
C15 C 0.9738(3) 0.1920(5) 0.26145(19) 0.0433(10) Uani 1.000000 .
H15a H 0.9721(19) 0.212(2) 0.2176(2) 0.0650(15) Uiso 1.000000 GR
H15b H 0.9510(15) 0.2866(10) 0.2828(10) 0.0650(15) Uiso 1.000000 GR
H15c H 1.0603(5) 0.1592(14) 0.2754(11) 0.0650(15) Uiso 1.000000 GR

loop_
_atom_site_aniso_label
_atom_site_aniso_U_11
_atom_site_aniso_U_22
_atom_site_aniso_U_33
_atom_site_aniso_U_12
_atom_site_aniso_U_13
_atom_site_aniso_U_23
Cu1 0.01500(19) 0.00878(18) 0.0172(2) -0.00150(13) 0.00524(13) -0.00070(13)
Cl02 0.0245(4) 0.0213(4) 0.0322(4) 0.0000(3) -0.0002(3) -0.0016(3)
O2 0.0182(10) 0.0089(9) 0.0231(11) -0.0028(8) 0.0085(8) -0.0018(8)
O1 0.0166(10) 0.0116(10) 0.0192(10) -0.0004(8) 0.0039(8) -0.0023(8)
N1 0.0162(12) 0.0155(12) 0.0190(12) 0.0004(10) 0.0032(10) -0.0002(10)
N3 0.0198(12) 0.0153(12) 0.0202(13) 0.0002(10) 0.0004(10) -0.0019(10)
N2 0.0167(12) 0.0118(12) 0.0155(12) 0.0013(10) 0.0033(9) -0.0018(10)
O4 0.0544(17) 0.0348(15) 0.0437(16) 0.0138(13) -0.0158(13) -0.0016(12)
O6 0.0359(14) 0.0307(14) 0.0555(17) 0.0022(11) 0.0199(12) 0.0025(12)
O3 0.0286(14) 0.0262(14) 0.117(3) -0.0053(12) -0.0017(15) 0.0107(16)
C14 0.0195(14) 0.0108(13) 0.0169(14) -0.0043(12) 0.0031(11) -0.0048(11)
O5 0.0616(19) 0.080(2) 0.0279(15) 0.0130(17) 0.0093(13) -0.0142(15)
C13 0.0205(14) 0.0107(13) 0.0225(15) -0.0005(12) 0.0075(12) -0.0005(12)
C8 0.0239(15) 0.0159(14) 0.0165(15) 0.0025(12) 0.0046(12) 0.0008(12)
N4 0.0436(19) 0.0254(16) 0.050(2) -0.0030(15) 0.0091(15) 0.0019(14)
C6 0.0188(14) 0.0178(15) 0.0188(15) -0.0006(12) 0.0013(11) -0.0015(12)
C12 0.0204(14) 0.0125(14) 0.0219(16) 0.0028(12) 0.0049(12) 0.0032(12)
C2 0.0214(15) 0.0188(15) 0.0214(16) 0.0017(13) 0.0022(12) -0.0003(13)
C5 0.0195(15) 0.0289(18) 0.0292(17) -0.0041(14) 0.0065(13) 0.0016(14)
C9 0.0268(16) 0.0202(16) 0.0168(15) 0.0033(13) 0.0008(12) -0.0005(12)
C4 0.0161(15) 0.040(2) 0.0300(18) 0.0034(14) 0.0041(13) -0.0011(15)
C10 0.0199(16) 0.0334(19) 0.0310(18) -0.0093(14) -0.0072(13) -0.0003(15)
C7 0.0184(14) 0.0160(15) 0.0234(16) -0.0025(12) 0.0025(12) 0.0007(12)
C3 0.0217(16) 0.0264(17) 0.0278(17) 0.0077(14) 0.0013(13) 0.0006(14)
C11 0.0380(19) 0.0188(16) 0.0245(17) 0.0040(14) -0.0007(14) -0.0084(13)
C1 0.0263(16) 0.0169(16) 0.0337(18) 0.0046(13) 0.0023(13) 0.0017(14)
C16 0.0328(18) 0.0228(18) 0.0347(19) 0.0094(15) 0.0081(15) 0.0020(15)
C15 0.034(2) 0.042(2) 0.055(3) -0.0009(18) 0.0120(18) 0.016(2)

loop_
_atom_type_symbol
_atom_type_scat_dispersion_real
_atom_type_scat_dispersion_imag
_atom_type_scat_Cromer_Mann_a1
_atom_type_scat_Cromer_Mann_a2
_atom_type_scat_Cromer_Mann_a3
_atom_type_scat_Cromer_Mann_a4
_atom_type_scat_Cromer_Mann_b1
_atom_type_scat_Cromer_Mann_b2
_atom_type_scat_Cromer_Mann_b3
_atom_type_scat_Cromer_Mann_b4
_atom_type_scat_Cromer_Mann_c
_atom_type_scat_source
_atom_type_scat_dispersion_source
C 0.00347 0.00161 2.31000 1.02000 1.58860 0.86500 20.84390 10.20750 0.56870 51.65120 0.215599998832 'International Tables Volume C Table 6.1.1.4 (pp. 500-502)' 'Henke, Gullikson and Davis, At. Data and Nucl. Data Tables, 1993, 54, 2'
Cl 0.14873 0.16029 11.46040 7.19640 6.25560 1.64550 0.01040 1.16620 18.51940 47.77840 -9.55739974976 'International Tables Volume C Table 6.1.1.4 (pp. 500-502)' 'Henke, Gullikson and Davis, At. Data and Nucl. Data Tables, 1993, 54, 2'
H 0.00000 0.00000 0.49300 0.32291 0.14019 0.04081 10.51090 26.12570 3.14236 57.79970 0.0030380000826 'International Tables Volume C Table 6.1.1.4 (pp. 500-502)' 'Henke, Gullikson and Davis, At. Data and Nucl. Data Tables, 1993, 54, 2'
O 0.01158 0.00611 3.04850 2.28680 1.54630 0.86700 13.27710 5.70110 0.32390 32.90890 0.250800013542 'International Tables Volume C Table 6.1.1.4 (pp. 500-502)' 'Henke, Gullikson and Davis, At. Data and Nucl. Data Tables, 1993, 54, 2'
N 0.00653 0.00323 12.21260 3.13220 2.01250 1.16630 0.00570 9.89330 28.99750 0.58260 -11.5290002823 'International Tables Volume C Table 6.1.1.4 (pp. 500-502)' 'Henke, Gullikson and Davis, At. Data and Nucl. Data Tables, 1993, 54, 2'
Cu 0.34125 1.28947 13.33800 7.16760 5.61580 1.67350 3.58280 0.24700 11.39660 64.81260 1.19099998474 'International Tables Volume C Table 6.1.1.4 (pp. 500-502)' 'Henke, Gullikson and Davis, At. Data and Nucl. Data Tables, 1993, 54, 2'

loop_
_geom_angle_atom_site_label_1
_geom_angle_atom_site_label_2
_geom_angle_atom_site_label_3
_geom_angle
_geom_angle_site_symmetry_1
_geom_angle_site_symmetry_3
_geom_angle_publ_flag
O1 Cu1 O2 91.15(8) 3_666 . ?
N1 Cu1 O2 101.34(8) 3_666 . ?
N1 Cu1 O1 99.98(8) 3_666 3_666 ?
N3 Cu1 O2 92.84(9) 3_666 . ?
N3 Cu1 O1 150.91(9) 3_666 3_666 ?
N3 Cu1 N1 107.43(9) 3_666 3_666 ?
N2 Cu1 O2 178.24(9) 3_666 . ?
N2 Cu1 O1 88.48(8) 3_666 3_666 ?
N2 Cu1 N1 80.41(9) 3_666 3_666 ?
N2 Cu1 N3 86.66(9) 3_666 3_666 ?
O6 Cl02 O4 109.01(17) . . ?
O3 Cl02 O4 110.72(17) . . ?
O3 Cl02 O6 108.74(16) . . ?
O5 Cl02 O4 109.64(18) . . ?
O5 Cl02 O6 108.82(18) . . ?
O5 Cl02 O3 109.9(2) . . ?
C14 O2 Cu1 117.12(18) . . ?
C14 O1 Cu1 115.08(17) . 3_666 ?
C6 N1 Cu1 108.58(18) . 3_666 ?
C2 N1 Cu1 132.72(19) . 3_666 ?
C2 N1 C6 118.7(2) . . ?
C9 N3 Cu1 106.28(18) . 3_666 ?
C10 N3 Cu1 113.68(19) . 3_666 ?
C10 N3 C9 109.3(2) . . ?
C11 N3 Cu1 108.02(18) . 3_666 ?
C11 N3 C9 110.3(2) . . ?
C11 N3 C10 109.2(2) . . ?
C8 N2 Cu1 105.12(17) . 3_666 ?
C12 N2 Cu1 112.86(17) . 3_666 ?
C12 N2 C8 109.6(2) . . ?
C7 N2 Cu1 108.34(17) . 3_666 ?
C7 N2 C8 110.2(2) . . ?
C7 N2 C12 110.6(2) . . ?
O1 C14 O2 123.0(3) . . ?
C13 C14 O2 118.0(2) . . ?
C13 C14 O1 118.9(2) . . ?
H13a C13 C14 108.66(15) . . ?
H13b C13 C14 108.66(15) . . ?
H13b C13 H13a 107.6 . . ?
C12 C13 C14 114.4(2) . . ?
C12 C13 H13a 108.66(15) . . ?
C12 C13 H13b 108.66(15) . . ?
H8a C8 N2 109.80(15) . . ?
H8b C8 N2 109.80(14) . . ?
H8b C8 H8a 108.2 . . ?
C9 C8 N2 109.4(2) . . ?
C9 C8 H8a 109.80(16) . . ?
C9 C8 H8b 109.80(16) . . ?
C5 C6 N1 122.5(3) . . ?
C7 C6 N1 116.9(2) . . ?
C7 C6 C5 120.5(3) . . ?
C13 C12 N2 115.7(2) . . ?
H12a C12 N2 108.36(14) . . ?
H12a C12 C13 108.36(15) . . ?
H12b C12 N2 108.36(14) . . ?
H12b C12 C13 108.36(15) . . ?
H12b C12 H12a 107.4 . . ?
C3 C2 N1 121.4(3) . . ?
C1 C2 N1 118.8(3) . . ?
C1 C2 C3 119.8(3) . . ?
H5 C5 C6 120.75(19) . . ?
C4 C5 C6 118.5(3) . . ?
C4 C5 H5 120.75(19) . . ?
C8 C9 N3 109.6(2) . . ?
H9a C9 N3 109.75(15) . . ?
H9a C9 C8 109.75(16) . . ?
H9b C9 N3 109.75(15) . . ?
H9b C9 C8 109.75(16) . . ?
H9b C9 H9a 108.2 . . ?
H4 C4 C5 120.28(19) . . ?
C3 C4 C5 119.4(3) . . ?
C3 C4 H4 120.28(18) . . ?
H10a C10 N3 109.5 . . ?
H10b C10 N3 109.5 . . ?
H10b C10 H10a 109.5 . . ?
H10c C10 N3 109.5 . . ?
H10c C10 H10a 109.5 . . ?
H10c C10 H10b 109.5 . . ?
C6 C7 N2 112.1(2) . . ?
H7a C7 N2 109.20(15) . . ?
H7a C7 C6 109.20(16) . . ?
H7b C7 N2 109.20(15) . . ?
H7b C7 C6 109.20(16) . . ?
H7b C7 H7a 107.9 . . ?
C4 C3 C2 119.4(3) . . ?
H3 C3 C2 120.28(19) . . ?
H3 C3 C4 120.28(18) . . ?
H11a C11 N3 109.5 . . ?
H11b C11 N3 109.5 . . ?
H11b C11 H11a 109.5 . . ?
H11c C11 N3 109.5 . . ?
H11c C11 H11a 109.5 . . ?
H11c C11 H11b 109.5 . . ?
H1a C1 C2 109.5 . . ?
H1b C1 C2 109.5 . . ?
H1b C1 H1a 109.5 . . ?
H1c C1 C2 109.5 . . ?
H1c C1 H1a 109.5 . . ?
H1c C1 H1b 109.5 . . ?
C15 C16 N4 178.8(4) . . ?
H15a C15 C16 109.5 . . ?
H15b C15 C16 109.5 . . ?
H15b C15 H15a 109.5 . . ?
H15c C15 C16 109.5 . . ?
H15c C15 H15a 109.5 . . ?
H15c C15 H15b 109.5 . . ?

loop_
_geom_bond_atom_site_label_1
_geom_bond_atom_site_label_2
_geom_bond_distance
_geom_bond_site_symmetry_2
_geom_bond_publ_flag
Cu1 O2 1.9445(19) . ?
Cu1 O1 2.0236(19) 3_666 ?
Cu1 N1 2.237(2) 3_666 ?
Cu1 N3 2.069(2) 3_666 ?
Cu1 N2 2.017(2) 3_666 ?
Cl02 O4 1.437(3) . ?
Cl02 O6 1.432(2) . ?
Cl02 O3 1.430(3) . ?
Cl02 O5 1.419(3) . ?
O2 C14 1.256(3) . ?
O1 C14 1.270(3) . ?
N1 C6 1.349(4) . ?
N1 C2 1.345(4) . ?
N3 C9 1.484(4) . ?
N3 C10 1.480(4) . ?
N3 C11 1.478(4) . ?
N2 C8 1.492(4) . ?
N2 C12 1.489(3) . ?
N2 C7 1.479(4) . ?
C14 C13 1.511(4) . ?
C13 H13a 0.9900 . ?
C13 H13b 0.9900 . ?
C13 C12 1.529(4) . ?
C8 H8a 0.9900 . ?
C8 H8b 0.9900 . ?
C8 C9 1.509(4) . ?
N4 C16 1.130(4) . ?
C6 C5 1.384(4) . ?
C6 C7 1.501(4) . ?
C12 H12a 0.9900 . ?
C12 H12b 0.9900 . ?
C2 C3 1.392(4) . ?
C2 C1 1.497(4) . ?
C5 H5 0.9500 . ?
C5 C4 1.382(5) . ?
C9 H9a 0.9900 . ?
C9 H9b 0.9900 . ?
C4 H4 0.9500 . ?
C4 C3 1.376(5) . ?
C10 H10a 0.9800 . ?
C10 H10b 0.9800 . ?
C10 H10c 0.9800 . ?
C7 H7a 0.9900 . ?
C7 H7b 0.9900 . ?
C3 H3 0.9500 . ?
C11 H11a 0.9800 . ?
C11 H11b 0.9800 . ?
C11 H11c 0.9800 . ?
C1 H1a 0.9800 . ?
C1 H1b 0.9800 . ?
C1 H1c 0.9800 . ?
C16 C15 1.458(5) . ?
C15 H15a 0.9800 . ?
C15 H15b 0.9800 . ?
C15 H15c 0.9800 . ?
